data_1100273
loop_
_publ_author_name
'Uhl, W.'
'Prott, M.'
'Geiseler, G.'
'Harms, K.'

_publ_section_title
;
 Gallium-Gallium Single Bonds Terminally Coordinated by Tropolonato Ligands
;
_journal_issue 2
_journal_name_full 'Zeitschrift f\"ur Naturforschung B'
_journal_page_first 141
_journal_page_last 144
_journal_paper_doi 10.1515/znb-2002-0202
_journal_volume 57
_journal_year 2002
_chemical_formula_moiety 'C21 H29 Ga1 O4 Si2'
_chemical_formula_sum 'C21 H29 Ga O4 Si2'
_chemical_name_systematic
;
bis(Tropolonato-O,O')-(bis(trimethylsilyl)methyl)-gallium(iii)
;
_space_group_IT_number 2
_symmetry_cell_setting triclinic
_symmetry_Int_Tables_number 2
_symmetry_space_group_name_Hall '-P 1'
_symmetry_space_group_name_H-M 'P -1'
_cell_angle_alpha 88.11(1)
_cell_angle_beta 73.33(1)
_cell_angle_gamma 66.56(1)
_cell_formula_units_Z 2
_cell_length_a 9.610(2)
_cell_length_b 10.605(2)
_cell_length_c 13.459(3)
_cell_volume 1200.431
_diffrn_ambient_temperature 193
_exptl_crystal_density_diffrn 1.304
_refine_ls_R_factor_gt 8.37
_refine_ls_wR_factor_gt 8.37
_cod_original_formula_sum 'C21 H29 Ga1 O4 Si2'
_cod_database_code 1100273

loop_
_symmetry_equiv_pos_site_id
_symmetry_equiv_pos_as_xyz
1 x,y,z
2 -x,-y,-z

loop_
_atom_site_label
_atom_site_type_symbol
_atom_site_fract_x
_atom_site_fract_y
_atom_site_fract_z
Ga1 Ga 0.19885(11) 0.83104(9) 0.71088(7)
C1 C 0.1099(10) 0.8125(8) 0.8586(6)
H1 H 0.07640 0.90300 0.89160
Si1 Si 0.2624(3) 0.7002(3) 0.92016(19)
C2 C 0.4243(13) 0.7619(13) 0.8993(9)
H2 H 0.48490 0.74470 0.82700
H3 H 0.49270 0.71370 0.94040
H4 H 0.37880 0.85920 0.91970
C3 C 0.1761(14) 0.7101(13) 1.0664(7)
H5 H 0.10240 0.80320 1.09230
H6 H 0.26010 0.68260 1.09810
H7 H 0.12180 0.64970 1.08300
C4 C 0.3513(16) 0.5179(11) 0.8673(10)
H8 H 0.27410 0.47890 0.89050
H9 H 0.44150 0.46740 0.89130
H10 H 0.38470 0.51230 0.79260
Si2 Si -0.0819(3) 0.7910(3) 0.8815(2)
C5 C -0.2249(14) 0.9413(16) 0.8352(10)
H11 H -0.22520 1.02540 0.85980
H12 H -0.32960 0.94290 0.86160
H13 H -0.19330 0.93280 0.76050
C6 C -0.0538(16) 0.6323(15) 0.8093(11)
H14 H 0.02210 0.61900 0.74190
H15 H -0.15340 0.64160 0.80120
H16 H -0.01570 0.55420 0.84740
C7 C -0.1850(14) 0.7920(16) 1.0232(9)
H17 H -0.13020 0.70570 1.04790
H18 H -0.29260 0.80480 1.03200
H19 H -0.18480 0.86610 1.06230
O1 O 0.2841(7) 0.6399(6) 0.6393(4)
O2 O 0.0873(7) 0.8700(5) 0.6076(4)
C8 C 0.2481(9) 0.6372(8) 0.5551(6)
C9 C 0.315(1) 0.5149(8) 0.4898(7)
H20 H 0.38320 0.43650 0.51580
C10 C 0.3009(11) 0.4866(9) 0.3956(8)
H21 H 0.36110 0.39260 0.36620
C11 C 0.0781(9) 0.7968(8) 0.4491(6)
H22 H 0.00210 0.88960 0.45100
C12 C 0.1139(11) 0.7148(9) 0.3618(7)
H23 H 0.06480 0.75970 0.31010
C13 C 0.2133(12) 0.5728(10) 0.3365(7)
H24 H 0.22050 0.53220 0.27150
C14 C 0.1332(9) 0.7691(8) 0.5368(6)
O3 O 0.1511(6) 1.0365(6) 0.7215(4)
O4 O 0.4106(7) 0.8242(6) 0.6501(4)
C15 C 0.2753(8) 1.0635(7) 0.6951(5)
C16 C 0.256(1) 1.2012(9) 0.7015(7)
H25 H 0.14770 1.26770 0.72310
C17 C 0.3696(12) 1.2568(10) 0.6814(7)
H26 H 0.32820 1.35470 0.69830
C18 C 0.5320(12) 1.1922(11) 0.6410(8)
H27 H 0.58930 1.25000 0.63320
C19 C 0.6213(11) 1.0546(11) 0.6105(8)
H28 H 0.73330 1.03000 0.58140
C20 C 0.5756(11) 0.9434(10) 0.6149(8)
H29 H 0.66060 0.85460 0.58890
C21 C 0.4253(10) 0.9444(8) 0.6514(6)

loop_
_atom_type_symbol
_atom_type_radius_bond
C 0.68
H 0.23
Ga 1.22
O 0.68
Si 1.20
